data_2230283
loop_
_publ_author_name
'Long, Li'
'Liu, Bing-Ni'
'Liu, Mo'
'Liu, Deng-Ke'

_publ_section_title
;
 2-Methyl-6-nitro-2<i>H</i>-indazole
;
_journal_coeditor_code CV5096
_journal_issue 6
_journal_name_full 'Acta Crystallographica Section E'
_journal_page_first o1546
_journal_paper_doi 10.1107/S1600536811019374
_journal_volume 67
_journal_year 2011
_chemical_formula_iupac 'C8 H7 N3 O2'
_chemical_formula_moiety 'C8 H7 N3 O2'
_chemical_formula_sum 'C8 H7 N3 O2'
_chemical_formula_weight 177.17
_chemical_name_systematic
;
2-Methyl-6-nitro-2<i>H</i>-indazole
;
_space_group_IT_number 14
_symmetry_cell_setting monoclinic
_symmetry_space_group_name_Hall '-P 2ybc'
_symmetry_space_group_name_H-M 'P 1 21/c 1'
_atom_sites_solution_hydrogens geom
_atom_sites_solution_primary direct
_atom_sites_solution_secondary difmap
_cell_angle_alpha 90.00
_cell_angle_beta 95.722(9)
_cell_angle_gamma 90.00
_cell_formula_units_Z 4
_cell_length_a 3.793(3)
_cell_length_b 12.200(8)
_cell_length_c 16.675(11)
_cell_measurement_reflns_used 2636
_cell_measurement_temperature 113(2)
_cell_measurement_theta_max 28.0
_cell_measurement_theta_min 2.1
_cell_volume 767.8(9)
_computing_cell_refinement 'CrystalClear (Rigaku/MSC, 2005)'
_computing_data_collection 'CrystalClear (Rigaku/MSC, 2005)'
_computing_data_reduction 'CrystalClear (Rigaku/MSC, 2005)'
_computing_molecular_graphics 'SHELXTL (Sheldrick, 2008)'
_computing_publication_material 'CrystalStructure (Rigaku/MSC, 2005)'
_computing_structure_refinement 'SHELXL97 (Sheldrick, 2008)'
_computing_structure_solution 'SHELXS97 (Sheldrick, 2008)'
_diffrn_ambient_temperature 113(2)
_diffrn_detector_area_resol_mean 14.22
_diffrn_measured_fraction_theta_full 0.993
_diffrn_measured_fraction_theta_max 0.993
_diffrn_measurement_device_type 'Rigaku Saturn724 CCD'
_diffrn_measurement_method '\w and \f'
_diffrn_radiation_monochromator multilayer
_diffrn_radiation_source 'rotating anode'
_diffrn_radiation_type MoK\a
_diffrn_radiation_wavelength 0.71073
_diffrn_reflns_av_R_equivalents 0.0391
_diffrn_reflns_av_sigmaI/netI 0.0400
_diffrn_reflns_limit_h_max 4
_diffrn_reflns_limit_h_min -4
_diffrn_reflns_limit_k_max 16
_diffrn_reflns_limit_k_min -15
_diffrn_reflns_limit_l_max 21
_diffrn_reflns_limit_l_min -21
_diffrn_reflns_number 7726
_diffrn_reflns_theta_full 27.93
_diffrn_reflns_theta_max 27.93
_diffrn_reflns_theta_min 2.07
_diffrn_standards_decay_% 0
_diffrn_standards_interval_count 0
_diffrn_standards_interval_time 0
_diffrn_standards_number 0
_exptl_absorpt_coefficient_mu 0.115
_exptl_absorpt_correction_T_max 0.9886
_exptl_absorpt_correction_T_min 0.9556
_exptl_absorpt_correction_type multi-scan
_exptl_absorpt_process_details '(CrystalClear; Rigaku/MSC, 2005)'
_exptl_crystal_colour Colourless
_exptl_crystal_density_diffrn 1.533
_exptl_crystal_density_method 'not measured'
_exptl_crystal_description Prism
_exptl_crystal_F_000 368
_exptl_crystal_size_max 0.40
_exptl_crystal_size_mid 0.20
_exptl_crystal_size_min 0.10
_refine_diff_density_max 0.275
_refine_diff_density_min -0.226
_refine_ls_extinction_method none
_refine_ls_goodness_of_fit_ref 1.029
_refine_ls_hydrogen_treatment constr
_refine_ls_matrix_type full
_refine_ls_number_parameters 119
_refine_ls_number_reflns 1802
_refine_ls_number_restraints 0
_refine_ls_restrained_S_all 1.029
_refine_ls_R_factor_all 0.0466
_refine_ls_R_factor_gt 0.0345
_refine_ls_shift/su_max 0.001
_refine_ls_shift/su_mean 0.000
_refine_ls_structure_factor_coef Fsqd
_refine_ls_weighting_details 'calc w=1/[\s^2^(Fo^2^)+(0.05P)^2^] where P=(Fo^2^+2Fc^2^)/3'
_refine_ls_weighting_scheme calc
_refine_ls_wR_factor_gt 0.0861
_refine_ls_wR_factor_ref 0.0916
_reflns_number_gt 1317
_reflns_number_total 1802
_reflns_threshold_expression I>2\s(I)
_cod_data_source_file cv5096.cif
_cod_data_source_block I
_cod_original_cell_volume 767.7(9)
_cod_original_sg_symbol_H-M 'P 21/c'
_cod_database_code 2230283

loop_
_symmetry_equiv_pos_as_xyz
'x, y, z'
'-x, y+1/2, -z+1/2'
'-x, -y, -z'
'x, -y-1/2, z-1/2'

loop_
_atom_site_type_symbol
_atom_site_label
_atom_site_fract_x
_atom_site_fract_y
_atom_site_fract_z
_atom_site_U_iso_or_equiv
_atom_site_adp_type
_atom_site_calc_flag
_atom_site_refinement_flags
_atom_site_occupancy
_atom_site_symmetry_multiplicity
_atom_site_disorder_assembly
_atom_site_disorder_group
O O1 0.0001(2) 0.40192(7) 1.13521(6) 0.0330(3) Uani d . 1 1 . .
O O2 -0.1008(2) 0.23042(7) 1.15673(5) 0.0285(2) Uani d . 1 1 . .
N N1 0.0034(2) 0.30444(8) 1.11496(6) 0.0204(2) Uani d . 1 1 . .
N N2 0.2860(2) 0.04933(8) 0.90394(6) 0.0191(2) Uani d . 1 1 . .
N N3 0.4265(2) 0.07413(8) 0.83460(6) 0.0189(2) Uani d . 1 1 . .
C C1 0.2577(3) 0.14834(9) 0.93942(7) 0.0164(3) Uani d . 1 1 . .
C C2 0.1284(3) 0.16936(9) 1.01433(7) 0.0172(3) Uani d . 1 1 . .
H H2 0.0426 0.1128 1.0463 0.021 Uiso calc R 1 1 . .
C C3 0.1351(3) 0.27717(9) 1.03783(7) 0.0172(3) Uani d . 1 1 . .
C C4 0.2556(3) 0.36516(9) 0.99200(7) 0.0197(3) Uani d . 1 1 . .
H H4 0.2521 0.4380 1.0120 0.024 Uiso calc R 1 1 . .
C C5 0.3767(3) 0.34458(9) 0.91902(7) 0.0202(3) Uani d . 1 1 . .
H H5 0.4565 0.4026 0.8874 0.024 Uiso calc R 1 1 . .
C C6 0.3805(3) 0.23462(9) 0.89161(7) 0.0175(3) Uani d . 1 1 . .
C C7 0.4868(3) 0.18162(9) 0.82402(7) 0.0197(3) Uani d . 1 1 . .
H H7 0.5827 0.2147 0.7794 0.024 Uiso calc R 1 1 . .
C C8 0.5084(3) -0.01456(9) 0.78106(8) 0.0225(3) Uani d . 1 1 . .
H H8A 0.6589 -0.0687 0.8114 0.034 Uiso calc R 1 1 . .
H H8B 0.6335 0.0150 0.7372 0.034 Uiso calc R 1 1 . .
H H8C 0.2879 -0.0497 0.7586 0.034 Uiso calc R 1 1 . .

loop_
_atom_site_aniso_label
_atom_site_aniso_U_11
_atom_site_aniso_U_22
_atom_site_aniso_U_33
_atom_site_aniso_U_12
_atom_site_aniso_U_13
_atom_site_aniso_U_23
O1 0.0491(6) 0.0212(5) 0.0301(5) 0.0001(4) 0.0114(4) -0.0077(4)
O2 0.0399(5) 0.0249(5) 0.0227(5) -0.0030(4) 0.0126(4) 0.0002(4)
N1 0.0211(5) 0.0207(5) 0.0195(5) 0.0007(4) 0.0026(4) -0.0017(4)
N2 0.0233(5) 0.0198(5) 0.0149(5) -0.0002(4) 0.0058(4) 0.0000(4)
N3 0.0200(5) 0.0216(5) 0.0155(5) 0.0003(4) 0.0040(4) 0.0004(4)
C1 0.0147(5) 0.0172(5) 0.0171(6) 0.0000(4) 0.0004(4) 0.0013(4)
C2 0.0182(6) 0.0172(5) 0.0163(6) -0.0002(4) 0.0021(5) 0.0013(4)
C3 0.0155(6) 0.0203(6) 0.0158(6) 0.0016(4) 0.0018(5) -0.0004(5)
C4 0.0194(6) 0.0161(6) 0.0235(6) -0.0009(4) 0.0010(5) 0.0008(5)
C5 0.0194(6) 0.0189(6) 0.0222(6) -0.0015(5) 0.0026(5) 0.0046(5)
C6 0.0151(6) 0.0208(6) 0.0163(6) -0.0002(4) 0.0008(4) 0.0027(5)
C7 0.0193(6) 0.0218(6) 0.0185(6) -0.0013(5) 0.0036(5) 0.0033(5)
C8 0.0262(6) 0.0234(6) 0.0190(6) 0.0016(5) 0.0073(5) -0.0029(5)

loop_
_atom_type_symbol
_atom_type_description
_atom_type_scat_dispersion_real
_atom_type_scat_dispersion_imag
_atom_type_scat_source
C C 0.0033 0.0016 'International Tables Vol C Tables 4.2.6.8 and 6.1.1.4'
H H 0.0000 0.0000 'International Tables Vol C Tables 4.2.6.8 and 6.1.1.4'
N N 0.0061 0.0033 'International Tables Vol C Tables 4.2.6.8 and 6.1.1.4'
O O 0.0106 0.0060 'International Tables Vol C Tables 4.2.6.8 and 6.1.1.4'

loop_
_geom_angle_atom_site_label_1
_geom_angle_atom_site_label_2
_geom_angle_atom_site_label_3
_geom_angle_site_symmetry_1
_geom_angle_site_symmetry_3
_geom_angle
_geom_angle_publ_flag
O2 N1 O1 . . 122.63(11) ?
O2 N1 C3 . . 119.20(10) ?
O1 N1 C3 . . 118.17(10) ?
C1 N2 N3 . . 103.23(10) ?
C7 N3 N2 . . 114.58(10) ?
C7 N3 C8 . . 126.47(11) ?
N2 N3 C8 . . 118.91(10) ?
N2 C1 C2 . . 126.80(10) ?
N2 C1 C6 . . 111.69(11) ?
C2 C1 C6 . . 121.50(11) ?
C3 C2 C1 . . 115.41(10) ?
C3 C2 H2 . . 122.3 ?
C1 C2 H2 . . 122.3 ?
C2 C3 C4 . . 124.70(12) ?
C2 C3 N1 . . 118.07(10) ?
C4 C3 N1 . . 117.22(10) ?
C5 C4 C3 . . 119.69(11) ?
C5 C4 H4 . . 120.2 ?
C3 C4 H4 . . 120.2 ?
C4 C5 C6 . . 118.44(11) ?
C4 C5 H5 . . 120.8 ?
C6 C5 H5 . . 120.8 ?
C7 C6 C5 . . 135.47(11) ?
C7 C6 C1 . . 104.27(11) ?
C5 C6 C1 . . 120.25(11) ?
N3 C7 C6 . . 106.23(11) ?
N3 C7 H7 . . 126.9 ?
C6 C7 H7 . . 126.9 ?
N3 C8 H8A . . 109.5 ?
N3 C8 H8B . . 109.5 ?
H8A C8 H8B . . 109.5 ?
N3 C8 H8C . . 109.5 ?
H8A C8 H8C . . 109.5 ?
H8B C8 H8C . . 109.5 ?

loop_
_geom_bond_atom_site_label_1
_geom_bond_atom_site_label_2
_geom_bond_site_symmetry_2
_geom_bond_distance
_geom_bond_publ_flag
O1 N1 . 1.2367(14) ?
O2 N1 . 1.2294(14) ?
N1 C3 . 1.4639(17) ?
N2 C1 . 1.3539(16) ?
N2 N3 . 1.3547(15) ?
N3 C7 . 1.3459(17) ?
N3 C8 . 1.4559(16) ?
C1 C2 . 1.4102(18) ?
C1 C6 . 1.4265(17) ?
C2 C3 . 1.3719(17) ?
C2 H2 . 0.9500 ?
C3 C4 . 1.4194(17) ?
C4 C5 . 1.3662(19) ?
C4 H4 . 0.9500 ?
C5 C6 . 1.4178(17) ?
C5 H5 . 0.9500 ?
C6 C7 . 1.3934(18) ?
C7 H7 . 0.9500 ?
C8 H8A . 0.9800 ?
C8 H8B . 0.9800 ?
C8 H8C . 0.9800 ?

loop_
_geom_hbond_atom_site_label_D
_geom_hbond_atom_site_label_H
_geom_hbond_atom_site_label_A
_geom_hbond_site_symmetry_A
_geom_hbond_distance_DH
_geom_hbond_distance_HA
_geom_hbond_distance_DA
_geom_hbond_angle_DHA
C2 H2 N2 3_557 0.95 2.52 3.446(2) 164
C7 H7 O2 4_665 0.95 2.56 3.500(2) 169
C8 H8A O2 3_657 0.98 2.61 3.549(2) 161
C8 H8B O1 4_665 0.98 2.51 3.491(2) 174

loop_
_geom_torsion_atom_site_label_1
_geom_torsion_atom_site_label_2
_geom_torsion_atom_site_label_3
_geom_torsion_atom_site_label_4
_geom_torsion_site_symmetry_1
_geom_torsion_site_symmetry_2
_geom_torsion_site_symmetry_3
_geom_torsion_site_symmetry_4
_geom_torsion
_geom_torsion_publ_flag
C1 N2 N3 C7 . . . . -0.23(12) ?
C1 N2 N3 C8 . . . . 177.69(9) ?
N3 N2 C1 C2 . . . . -179.34(10) ?
N3 N2 C1 C6 . . . . 0.13(12) ?
N2 C1 C2 C3 . . . . 178.46(10) ?
C6 C1 C2 C3 . . . . -0.96(15) ?
C1 C2 C3 C4 . . . . 0.92(16) ?
C1 C2 C3 N1 . . . . 179.81(9) ?
O2 N1 C3 C2 . . . . 1.59(15) ?
O1 N1 C3 C2 . . . . -178.04(10) ?
O2 N1 C3 C4 . . . . -179.44(9) ?
O1 N1 C3 C4 . . . . 0.93(14) ?
C2 C3 C4 C5 . . . . -0.19(17) ?
N1 C3 C4 C5 . . . . -179.08(10) ?
C3 C4 C5 C6 . . . . -0.52(16) ?
C4 C5 C6 C7 . . . . -178.43(12) ?
C4 C5 C6 C1 . . . . 0.46(16) ?
N2 C1 C6 C7 . . . . 0.01(12) ?
C2 C1 C6 C7 . . . . 179.51(10) ?
N2 C1 C6 C5 . . . . -179.19(9) ?
C2 C1 C6 C5 . . . . 0.31(16) ?
N2 N3 C7 C6 . . . . 0.24(12) ?
C8 N3 C7 C6 . . . . -177.50(10) ?
C5 C6 C7 N3 . . . . 178.87(12) ?
C1 C6 C7 N3 . . . . -0.14(11) ?

loop_
_cod_related_entry_id
_cod_related_entry_database
_cod_related_entry_code
1 ChemSpider 73344
